data_7718558
loop_
_publ_author_name
'Skvortsova, Sofia V.'
'Verkhov, Fyodor K.'
'Nikolaenkova, Elena B.'
'Rakhmanova, Marianna I.'
'Kokina, Tatiana E.'
'Sukhikh, Taisiya S.'
'Shekhovtsov, Nikita A.'
'Bushuev, Mark B.'

_publ_section_title
;
 Interplay of the Cu&#x22ef;Cu distance and coordination geometry as a
 factor affecting the quantum efficiency in dimeric copper(I) halide
 complexes with derivatives of 4-pyrazolylpyrimidine-2-thiol.
;
_journal_issue 22
_journal_name_full 'Dalton transactions (Cambridge, England : 2003)'
_journal_page_first 9000
_journal_page_last 9015
_journal_paper_doi 10.1039/d5dt00498e
_journal_volume 54
_journal_year 2025
_chemical_formula_moiety 'C32 H32 Cu2 I2 N8 S2'
_chemical_formula_sum 'C32 H32 Cu2 I2 N8 S2'
_chemical_formula_weight 973.65
_chemical_name_systematic bis(2-(benzylthio)-4-(3,5-dimethyl-1H-pyrazol-1-yl)pyrimidine)-bis(mu2-iodo)-di-copper(I)
_space_group_crystal_system monoclinic
_space_group_IT_number 14
_space_group_name_Hall '-P 2ybc'
_space_group_name_H-M_alt 'P 1 21/c 1'
_atom_sites_solution_hydrogens geom
_atom_sites_solution_primary dual
_audit_creation_date 2025-04-17
_audit_creation_method
;
Olex2 1.5
(compiled 2025.04.05 svn.rf049d14d for OlexSys, GUI svn.r7205)
;
_audit_update_record
;
2025-04-17 deposited with the CCDC.	2025-04-23 downloaded from the CCDC.
;
_cell_angle_alpha 90
_cell_angle_beta 91.785(8)
_cell_angle_gamma 90
_cell_formula_units_Z 2
_cell_length_a 9.405(2)
_cell_length_b 9.845(2)
_cell_length_c 19.150(5)
_cell_measurement_reflns_used 7514
_cell_measurement_temperature 150.00
_cell_measurement_theta_max 26.34
_cell_measurement_theta_min 2.33
_cell_volume 1772.3(7)
_computing_cell_refinement 'Bruker SAINT'
_computing_data_collection 'Bruker APEX3'
_computing_data_reduction 'Bruker SAINT'
_computing_molecular_graphics 'Olex2 1.5 (Dolomanov et al., 2009)'
_computing_publication_material 'Olex2 1.5 (Dolomanov et al., 2009)'
_computing_structure_refinement 'SHELXL 2014/7 (Sheldrick, 2015)'
_computing_structure_solution 'SHELXT 2018/2 (Sheldrick, 2018)'
_diffrn_ambient_temperature 150.00
_diffrn_detector PIXEL
_diffrn_detector_area_resol_mean 7.41
_diffrn_detector_type 'Bruker PHOTON III area detector'
_diffrn_measured_fraction_theta_full 0.999
_diffrn_measured_fraction_theta_max 0.997
_diffrn_measurement_device 'three-circle diffractometer'
_diffrn_measurement_device_type 'Bruker D8 Venture diffractometer'
_diffrn_measurement_method '\w and \f scans'
_diffrn_radiation_monochromator 'Incoatec HELIOS multilayer mirrors'
_diffrn_radiation_type MoK\a
_diffrn_radiation_wavelength 0.71073
_diffrn_reflns_av_R_equivalents 0.0682
_diffrn_reflns_av_unetI/netI 0.0603
_diffrn_reflns_Laue_measured_fraction_full 0.999
_diffrn_reflns_Laue_measured_fraction_max 0.997
_diffrn_reflns_limit_h_max 11
_diffrn_reflns_limit_h_min -11
_diffrn_reflns_limit_k_max 12
_diffrn_reflns_limit_k_min -12
_diffrn_reflns_limit_l_max 22
_diffrn_reflns_limit_l_min -23
_diffrn_reflns_number 18304
_diffrn_reflns_point_group_measured_fraction_full 0.999
_diffrn_reflns_point_group_measured_fraction_max 0.997
_diffrn_reflns_theta_full 25.242
_diffrn_reflns_theta_max 26.407
_diffrn_reflns_theta_min 2.128
_diffrn_source 'Incoatec IuS3.0 microfocus X-ray tube'
_diffrn_source_current 1.4
_diffrn_source_power 0.07
_diffrn_source_voltage 50.0
_diffrn_standards_number 0
_exptl_absorpt_coefficient_mu 3.095
_exptl_absorpt_correction_T_max 0.7454
_exptl_absorpt_correction_T_min 0.5057
_exptl_absorpt_correction_type multi-scan
_exptl_absorpt_process_details
;
SADABS-2016/2 (Bruker,2016/2) was used for absorption correction.
wR2(int) was 0.1297 before and 0.0666 after correction.
The Ratio of minimum to maximum transmission is 0.6784.
The \l/2 correction factor is Not present.
;
_exptl_crystal_colour yellow
_exptl_crystal_colour_primary yellow
_exptl_crystal_density_diffrn 1.825
_exptl_crystal_description needle
_exptl_crystal_F_000 952
_exptl_crystal_size_max 0.2
_exptl_crystal_size_mid 0.04
_exptl_crystal_size_min 0.02
_refine_diff_density_max 1.239
_refine_diff_density_min -1.730
_refine_diff_density_rms 0.185
_refine_ls_extinction_method none
_refine_ls_goodness_of_fit_ref 1.300
_refine_ls_hydrogen_treatment constr
_refine_ls_matrix_type full
_refine_ls_number_parameters 319
_refine_ls_number_reflns 3619
_refine_ls_number_restraints 275
_refine_ls_restrained_S_all 1.257
_refine_ls_R_factor_all 0.1146
_refine_ls_R_factor_gt 0.0898
_refine_ls_shift/su_max 0.000
_refine_ls_shift/su_mean 0.000
_refine_ls_structure_factor_coef Fsqd
_refine_ls_weighting_details 'w=1/[\s^2^(Fo^2^)+40.6218P] where P=(Fo^2^+2Fc^2^)/3'
_refine_ls_weighting_scheme calc
_refine_ls_wR_factor_gt 0.2021
_refine_ls_wR_factor_ref 0.2117
_reflns_Friedel_coverage 0.000
_reflns_number_gt 2795
_reflns_number_total 3619
_reflns_threshold_expression 'I > 2\s(I)'
_cod_data_source_file d5dt00498e2.cif
_cod_data_source_block s60
_cod_depositor_comments 'Adding full bibliography for 7718557--7718562.cif.'
_cod_database_code 7718558
_shelx_shelxl_version_number 2014/7
_shelx_space_group_comment
;
The symmetry employed for this shelxl refinement is uniquely defined
by the following loop, which should always be used as a source of
symmetry information in preference to the above space-group names.
They are only intended as comments.
;
_shelx_estimated_absorpt_t_max 0.941
_shelx_estimated_absorpt_t_min 0.576
_olex2_refinement_description
;
1. Fixed Uiso
 At 1.2 times of:
  All C(H) groups, All C(H,H) groups
 At 1.5 times of:
  All C(H,H,H) groups
2. Restrained distances
 C3-C2 = C3A-C2A = C7-C2 = C7A-C2A = C7-C6 = C7A-C6A = C6A-C5A = C6-C5 = C5-C4
 = C5A-C4A = C4A-C3A = C4-C3
 1.39 with sigma of 0.02
 C4A-C6A = C3A-C7A
 2.35 with sigma of 0.04
 C2A-C5A = C2-C5
 2.75 with sigma of 0.04
 C3-C7 = C4-C6
 2.35 with sigma of 0.04
 S1A-C11 \\sim S1B-C11A
 with sigma of 0.02
 S1A-C111 \\sim S1B-C1
 with sigma of 0.02
 N2A-C11A \\sim N2-C11
 with sigma of 0.02
 N1A-C11A \\sim N1-C11
 with sigma of 0.02
 N3-C12 \\sim N3-C12A
 with sigma of 0.02
 C2A-C1 \\sim C2-C111
 with sigma of 0.02
 C3A-C1 \\sim C1-C7A
 with sigma of 0.02
 C3-C111 \\sim C111-C7
 with sigma of 0.02
 N2A-C12A \\sim N2-C12
 with sigma of 0.02
 N1A-C14A \\sim N1-C14
 with sigma of 0.02
 C14-C13 \\sim C14A-C13A
 with sigma of 0.02
 C13-C12 \\sim C13A-C12A
 with sigma of 0.02
 C11A-C13A \\sim C11-C13
 with sigma of 0.02
3. Restrained planarity
 S1B, C12A, N2A, C11A, N1A, C14A, C13A
 with sigma of 0.1
 C1, C2A, C3A, C4A, C5A, C6A, C7A
 with sigma of 0.1
 C111, C2, C3, C4, C5, C6, C7
 with sigma of 0.1
 C12, N2, C11, N1, C14, C13, S1A
 with sigma of 0.1
4. Uiso/Uaniso restraints and constraints
Uanis(C5) \\sim Ueq, Uanis(C6) \\sim Ueq, Uanis(C5A) \\sim Ueq, Uanis(S1B)
\\sim Ueq, Uanis(C7A) \\sim Ueq, Uanis(C3A) \\sim Ueq: with sigma of 0.01 and
sigma for terminal atoms of 0.02
Uanis(C12) = Uanis(C12A)
Uanis(C13A) = Uanis(C13)
Uanis(N2A) = Uanis(N2)
5. Rigid body (RIGU) restrains
 C12, N2, C11, N1, C14, C13, S1A
 with sigma for 1-2 distances of 0.004 and sigma for 1-3 distances of 0.004
 C111, C2, C3, C4, C5, C6, C7, S1A
 with sigma for 1-2 distances of 0.004 and sigma for 1-3 distances of 0.004
 S1B, C4A, C6A, C1, C5A, C2A, C7A, C3A
 with sigma for 1-2 distances of 0.004 and sigma for 1-3 distances of 0.004
 S1B, C12A, N2A, C11A, N1A, C14A, C13A
 with sigma for 1-2 distances of 0.004 and sigma for 1-3 distances of 0.004
6. Others
 Sof(S1B)=Sof(C1)=Sof(H1A)=Sof(H1B)=Sof(C2A)=Sof(C3A)=Sof(H3A)=Sof(C4A)=
 Sof(H4A)=Sof(C5A)=Sof(H5A)=Sof(C6A)=Sof(H6A)=Sof(C7A)=Sof(H7A)=Sof(C12A)=
 Sof(N2A)=Sof(C11A)=Sof(N1A)=Sof(C14A)=Sof(H14A)=Sof(C13A)=Sof(H13A)=1-FVAR(1)
 Sof(C12)=Sof(N2)=Sof(C11)=Sof(N1)=Sof(C14)=Sof(H14)=Sof(C13)=Sof(H13)=
 Sof(C111)=Sof(H11A)=Sof(H11B)=Sof(C2)=Sof(C3)=Sof(H3)=Sof(C4)=Sof(H4)=Sof(C5)=
 Sof(H5)=Sof(C6)=Sof(H6)=Sof(C7)=Sof(H7)=Sof(S1A)=FVAR(1)
7.a Secondary CH2 refined with riding coordinates:
 C111(H11A,H11B), C1(H1A,H1B)
7.b Aromatic/amide H refined with riding coordinates:
 C14(H14), C13(H13), C16(H16), C3(H3), C4(H4), C5(H5), C6(H6), C7(H7),
 C3A(H3A), C4A(H4A), C5A(H5A), C6A(H6A), C7A(H7A), C14A(H14A), C13A(H13A)
7.c Idealised Me refined as rotating group:
 C151(H15A,H15B,H15C), C171(H17A,H17B,H17C)
;
_olex2_submission_special_instructions 'No special instructions were received'

loop_
_space_group_symop_operation_xyz
'x, y, z'
'-x, y+1/2, -z+1/2'
'-x, -y, -z'
'x, -y-1/2, z-1/2'

loop_
_atom_site_label
_atom_site_type_symbol
_atom_site_fract_x
_atom_site_fract_y
_atom_site_fract_z
_atom_site_U_iso_or_equiv
_atom_site_adp_type
_atom_site_occupancy
_atom_site_site_symmetry_order
_atom_site_calc_flag
_atom_site_refinement_flags_posn
_atom_site_refinement_flags_adp
_atom_site_refinement_flags_occupancy
_atom_site_disorder_assembly
_atom_site_disorder_group
I1 I 0.37592(12) 0.07809(9) 0.40771(5) 0.0507(3) Uani 1 1 d . . . . .
Cu1 Cu 0.51310(19) 0.12614(15) 0.52347(8) 0.0388(4) Uani 1 1 d . . . . .
S1B S 0.782(2) 0.192(2) 0.4171(12) 0.058(5) Uani 0.34(3) 1 d D U P A 2
N3 N 0.5071(11) 0.3778(10) 0.6023(5) 0.030(2) Uani 1 1 d D . . . .
N4 N 0.4289(12) 0.2618(10) 0.5933(5) 0.035(2) Uani 1 1 d . . . . .
C12 C 0.613(4) 0.407(3) 0.555(2) 0.034(2) Uani 0.66(3) 1 d D U P A 1
N2 N 0.660(4) 0.295(3) 0.5212(18) 0.034(5) Uani 0.66(3) 1 d D U P A 1
C11 C 0.767(3) 0.309(2) 0.4760(12) 0.039(5) Uani 0.66(3) 1 d D U P A 1
N1 N 0.831(4) 0.425(3) 0.4612(18) 0.044(8) Uani 0.66(3) 1 d D U P A 1
C14 C 0.781(3) 0.535(3) 0.4942(15) 0.034(5) Uani 0.66(3) 1 d D U P A 1
H14 H 0.8218 0.6206 0.4843 0.041 Uiso 0.66(3) 1 calc R U P A 1
C13 C 0.674(3) 0.530(2) 0.5414(12) 0.032(5) Uani 0.66(3) 1 d D U P A 1
H13 H 0.6430 0.6100 0.5640 0.038 Uiso 0.66(3) 1 calc R U P A 1
C15 C 0.3413(15) 0.2552(12) 0.6469(6) 0.036(3) Uani 1 1 d . . . . .
C16 C 0.3672(15) 0.3685(13) 0.6926(7) 0.040(3) Uani 1 1 d . . . . .
H16 H 0.3196 0.3878 0.7344 0.048 Uiso 1 1 calc R U . . .
C17 C 0.4730(15) 0.4432(13) 0.6646(6) 0.039(3) Uani 1 1 d . . . . .
C111 C 0.951(2) 0.221(3) 0.3790(12) 0.056(6) Uani 0.66(3) 1 d D U P A 1
H11A H 0.9557 0.3208 0.3866 0.067 Uiso 0.66(3) 1 calc R U P A 1
H11B H 1.0462 0.1850 0.3925 0.067 Uiso 0.66(3) 1 calc R U P A 1
C151 C 0.2370(16) 0.1423(13) 0.6528(7) 0.045(3) Uani 1 1 d . . . . .
H15A H 0.1766 0.1383 0.6102 0.067 Uiso 1 1 calc R U . . .
H15B H 0.1776 0.1582 0.6931 0.067 Uiso 1 1 calc R U . . .
H15C H 0.2880 0.0562 0.6589 0.067 Uiso 1 1 calc R U . . .
C171 C 0.5410(17) 0.5659(15) 0.6933(8) 0.054(4) Uani 1 1 d . . . . .
H17A H 0.6437 0.5510 0.6988 0.080 Uiso 1 1 calc R U . . .
H17B H 0.5017 0.5864 0.7389 0.080 Uiso 1 1 calc R U . . .
H17C H 0.5228 0.6423 0.6615 0.080 Uiso 1 1 calc R U . . .
C2 C 0.9326(19) 0.200(2) 0.3004(11) 0.050(6) Uani 0.66(3) 1 d D U P A 1
C3 C 0.838(3) 0.279(3) 0.2617(13) 0.077(9) Uani 0.66(3) 1 d D U P A 1
H3 H 0.7825 0.3461 0.2834 0.092 Uiso 0.66(3) 1 calc R U P A 1
C4 C 0.826(3) 0.257(2) 0.1905(14) 0.056(6) Uani 0.66(3) 1 d D U P A 1
H4 H 0.7609 0.3099 0.1635 0.067 Uiso 0.66(3) 1 calc R U P A 1
C5 C 0.906(3) 0.160(2) 0.1571(11) 0.049(5) Uani 0.66(3) 1 d D U P A 1
H5 H 0.8957 0.1469 0.1081 0.059 Uiso 0.66(3) 1 calc R U P A 1
C6 C 1.001(2) 0.082(3) 0.1960(11) 0.049(5) Uani 0.66(3) 1 d D U P A 1
H6 H 1.0613 0.0183 0.1742 0.058 Uiso 0.66(3) 1 calc R U P A 1
C7 C 1.007(4) 0.100(3) 0.2680(12) 0.050(8) Uani 0.66(3) 1 d D U P A 1
H7 H 1.0652 0.0401 0.2958 0.059 Uiso 0.66(3) 1 calc R U P A 1
S1A S 0.8238(12) 0.1525(9) 0.4439(7) 0.056(3) Uani 0.66(3) 1 d D U P A 1
C1 C 0.973(3) 0.191(5) 0.3917(17) 0.039(8) Uani 0.34(3) 1 d D U P A 2
H1A H 1.0261 0.2728 0.4075 0.046 Uiso 0.34(3) 1 calc R U P A 2
H1B H 1.0247 0.1076 0.4065 0.046 Uiso 0.34(3) 1 calc R U P A 2
C2A C 0.933(3) 0.193(3) 0.3140(14) 0.033(9) Uani 0.34(3) 1 d D U P A 2
C3A C 0.816(4) 0.262(4) 0.2887(16) 0.037(8) Uani 0.34(3) 1 d D U P A 2
H3A H 0.7570 0.3051 0.3216 0.045 Uiso 0.34(3) 1 calc R U P A 2
C4A C 0.777(4) 0.275(3) 0.2182(16) 0.032(8) Uani 0.34(3) 1 d D U P A 2
H4A H 0.6976 0.3283 0.2027 0.039 Uiso 0.34(3) 1 calc R U P A 2
C5A C 0.860(4) 0.206(4) 0.1722(15) 0.034(8) Uani 0.34(3) 1 d D U P A 2
H5A H 0.8387 0.2104 0.1234 0.040 Uiso 0.34(3) 1 calc R U P A 2
C6A C 0.974(4) 0.129(5) 0.1966(18) 0.056(15) Uani 0.34(3) 1 d D U P A 2
H6A H 1.0270 0.0786 0.1640 0.067 Uiso 0.34(3) 1 calc R U P A 2
C7A C 1.014(5) 0.122(5) 0.2671(16) 0.030(8) Uani 0.34(3) 1 d D U P A 2
H7A H 1.0943 0.0706 0.2825 0.036 Uiso 0.34(3) 1 calc R U P A 2
C12A C 0.615(8) 0.406(5) 0.556(4) 0.034(2) Uani 0.34(3) 1 d D U P A 2
N2A N 0.643(8) 0.300(6) 0.513(4) 0.034(5) Uani 0.34(3) 1 d D U P A 2
C11A C 0.753(6) 0.332(4) 0.471(2) 0.049(15) Uani 0.34(3) 1 d D U P A 2
N1A N 0.828(8) 0.445(5) 0.467(4) 0.043(14) Uani 0.34(3) 1 d D U P A 2
C14A C 0.788(7) 0.540(6) 0.513(3) 0.038(12) Uani 0.34(3) 1 d D U P A 2
H14A H 0.8408 0.6229 0.5137 0.046 Uiso 0.34(3) 1 calc R U P A 2
C13A C 0.680(6) 0.529(4) 0.559(3) 0.032(5) Uani 0.34(3) 1 d D U P A 2
H13A H 0.6521 0.6007 0.5886 0.038 Uiso 0.34(3) 1 calc R U P A 2

loop_
_atom_site_aniso_label
_atom_site_aniso_U_11
_atom_site_aniso_U_22
_atom_site_aniso_U_33
_atom_site_aniso_U_23
_atom_site_aniso_U_13
_atom_site_aniso_U_12
I1 0.0794(7) 0.0330(5) 0.0389(5) -0.0078(4) -0.0135(4) 0.0122(5)
Cu1 0.0548(10) 0.0255(8) 0.0361(9) -0.0082(7) 0.0023(7) 0.0003(7)
S1B 0.062(7) 0.057(7) 0.056(7) -0.022(6) 0.021(5) -0.008(5)
N3 0.042(6) 0.023(5) 0.026(5) -0.006(4) 0.006(4) 0.000(4)
N4 0.053(7) 0.022(5) 0.030(5) -0.002(4) 0.002(5) -0.005(5)
C12 0.046(6) 0.031(4) 0.024(5) -0.003(4) -0.003(4) 0.007(4)
N2 0.041(9) 0.034(4) 0.026(9) -0.006(5) -0.002(8) 0.004(4)
C11 0.046(9) 0.036(6) 0.035(10) -0.009(5) 0.005(8) 0.002(5)
N1 0.059(12) 0.037(7) 0.036(15) -0.011(6) 0.009(12) -0.003(6)
C14 0.049(8) 0.033(7) 0.020(12) -0.004(6) -0.007(9) 0.000(5)
C13 0.048(7) 0.029(4) 0.017(11) 0.000(5) -0.007(8) 0.007(4)
C15 0.057(9) 0.020(6) 0.032(7) -0.001(5) 0.003(6) 0.004(6)
C16 0.055(9) 0.030(7) 0.036(7) -0.004(6) 0.011(6) 0.007(6)
C17 0.053(8) 0.032(7) 0.030(6) -0.003(5) -0.002(6) 0.000(6)
C111 0.049(11) 0.057(14) 0.062(8) -0.012(7) 0.009(7) -0.002(9)
C151 0.060(9) 0.031(7) 0.043(8) 0.003(6) 0.018(7) -0.007(6)
C171 0.067(10) 0.048(9) 0.046(8) -0.026(7) 0.007(7) -0.001(8)
C2 0.041(11) 0.046(12) 0.063(8) -0.011(6) 0.005(6) 0.000(9)
C3 0.080(16) 0.078(15) 0.071(9) -0.016(8) -0.007(8) 0.032(14)
C4 0.055(11) 0.043(10) 0.070(10) -0.007(7) -0.003(8) -0.001(9)
C5 0.049(8) 0.042(8) 0.056(7) -0.002(6) -0.003(6) -0.005(6)
C6 0.050(8) 0.043(8) 0.053(7) -0.006(6) 0.000(5) -0.002(7)
C7 0.049(13) 0.046(13) 0.053(8) -0.004(6) 0.004(6) 0.005(11)
S1A 0.062(5) 0.041(4) 0.066(6) -0.022(3) 0.026(4) -0.002(3)
C1 0.053(10) 0.03(2) 0.033(9) -0.005(8) 0.004(7) 0.000(9)
C2A 0.040(11) 0.027(17) 0.034(9) -0.006(7) 0.004(6) 0.002(11)
C3A 0.043(10) 0.035(11) 0.034(9) -0.007(6) 0.003(6) 0.005(7)
C4A 0.036(12) 0.029(14) 0.032(10) -0.007(7) 0.007(7) -0.001(11)
C5A 0.035(11) 0.036(12) 0.030(9) -0.007(6) 0.002(6) 0.004(8)
C6A 0.059(18) 0.08(3) 0.032(10) -0.012(9) -0.001(8) 0.04(2)
C7A 0.034(10) 0.026(11) 0.031(9) -0.004(6) 0.003(6) -0.001(8)
C12A 0.046(6) 0.031(4) 0.024(5) -0.003(4) -0.003(4) 0.007(4)
N2A 0.041(9) 0.034(4) 0.026(9) -0.006(5) -0.002(8) 0.004(4)
C11A 0.06(2) 0.045(11) 0.04(2) -0.015(12) 0.02(2) -0.006(12)
N1A 0.05(2) 0.043(11) 0.03(2) -0.009(12) 0.005(19) -0.005(12)
C14A 0.052(15) 0.040(11) 0.02(2) -0.005(11) -0.002(17) -0.001(10)
C13A 0.048(7) 0.029(4) 0.017(11) 0.000(5) -0.007(8) 0.007(4)

loop_
_atom_type_symbol
_atom_type_description
_atom_type_scat_dispersion_real
_atom_type_scat_dispersion_imag
_atom_type_scat_source
C C 0.0033 0.0016 'International Tables Vol C Tables 4.2.6.8 and 6.1.1.4'
H H 0.0000 0.0000 'International Tables Vol C Tables 4.2.6.8 and 6.1.1.4'
Cu Cu 0.3201 1.2651 'International Tables Vol C Tables 4.2.6.8 and 6.1.1.4'
I I -0.4742 1.8119 'International Tables Vol C Tables 4.2.6.8 and 6.1.1.4'
N N 0.0061 0.0033 'International Tables Vol C Tables 4.2.6.8 and 6.1.1.4'
S S 0.1246 0.1234 'International Tables Vol C Tables 4.2.6.8 and 6.1.1.4'

loop_
_geom_angle_atom_site_label_1
_geom_angle_atom_site_label_2
_geom_angle_atom_site_label_3
_geom_angle
_geom_angle_site_symmetry_1
_geom_angle_site_symmetry_3
_geom_angle_publ_flag
Cu1 I1 Cu1 61.57(6) . 3_656 ?
I1 Cu1 I1 118.43(6) . 3_656 ?
I1 Cu1 Cu1 58.65(6) 3_656 3_656 ?
I1 Cu1 Cu1 59.78(6) . 3_656 ?
N4 Cu1 I1 119.0(3) . . ?
N4 Cu1 I1 109.1(3) . 3_656 ?
N4 Cu1 Cu1 142.4(3) . 3_656 ?
N4 Cu1 N2 76.9(7) . . ?
N4 Cu1 N2A 76.9(12) . . ?
N2 Cu1 I1 115.3(10) . . ?
N2 Cu1 I1 111.0(11) . 3_656 ?
N2 Cu1 Cu1 140.0(7) . 3_656 ?
N2A Cu1 I1 110(2) . . ?
N2A Cu1 I1 117(2) . 3_656 ?
N2A Cu1 Cu1 140.6(12) . 3_656 ?
C11A S1B C1 109(3) . . ?
N4 N3 C12 118.9(14) . . ?
N4 N3 C17 110.8(10) . . ?
N4 N3 C12A 119(2) . . ?
C12 N3 C17 130.0(16) . . ?
C12A N3 C17 130(3) . . ?
N3 N4 Cu1 114.0(8) . . ?
C15 N4 Cu1 136.3(8) . . ?
C15 N4 N3 106.6(10) . . ?
N2 C12 N3 113(2) . . ?
N2 C12 C13 119(2) . . ?
C13 C12 N3 128(2) . . ?
C12 N2 Cu1 113.3(18) . . ?
C11 N2 Cu1 125.3(17) . . ?
C11 N2 C12 119(2) . . ?
N2 C11 S1A 112.0(18) . . ?
N1 C11 N2 125.1(18) . . ?
N1 C11 S1A 122.8(18) . . ?
C11 N1 C14 115(2) . . ?
N1 C14 H14 118.2 . . ?
N1 C14 C13 124(2) . . ?
C13 C14 H14 118.2 . . ?
C12 C13 C14 118.5(18) . . ?
C12 C13 H13 120.7 . . ?
C14 C13 H13 120.7 . . ?
N4 C15 C16 109.5(11) . . ?
N4 C15 C151 121.2(11) . . ?
C16 C15 C151 129.4(12) . . ?
C15 C16 H16 126.5 . . ?
C17 C16 C15 107.0(11) . . ?
C17 C16 H16 126.5 . . ?
N3 C17 C171 126.1(12) . . ?
C16 C17 N3 106.0(11) . . ?
C16 C17 C171 127.8(12) . . ?
H11A C111 H11B 106.5 . . ?
C2 C111 H11A 106.5 . . ?
C2 C111 H11B 106.5 . . ?
C2 C111 S1A 123.2(14) . . ?
S1A C111 H11A 106.5 . . ?
S1A C111 H11B 106.5 . . ?
C15 C151 H15A 109.5 . . ?
C15 C151 H15B 109.5 . . ?
C15 C151 H15C 109.5 . . ?
H15A C151 H15B 109.5 . . ?
H15A C151 H15C 109.5 . . ?
H15B C151 H15C 109.5 . . ?
C17 C171 H17A 109.5 . . ?
C17 C171 H17B 109.5 . . ?
C17 C171 H17C 109.5 . . ?
H17A C171 H17B 109.5 . . ?
H17A C171 H17C 109.5 . . ?
H17B C171 H17C 109.5 . . ?
C3 C2 C111 120.5(15) . . ?
C7 C2 C111 120.0(15) . . ?
C7 C2 C3 119(2) . . ?
C2 C3 H3 120.8 . . ?
C2 C3 C4 118(2) . . ?
C4 C3 H3 120.8 . . ?
C3 C4 H4 118.8 . . ?
C3 C4 C5 122(2) . . ?
C5 C4 H4 118.8 . . ?
C4 C5 H5 120.5 . . ?
C6 C5 C4 119.1(19) . . ?
C6 C5 H5 120.5 . . ?
C5 C6 H6 120.9 . . ?
C5 C6 C7 118(2) . . ?
C7 C6 H6 120.9 . . ?
C2 C7 C6 122(2) . . ?
C2 C7 H7 118.9 . . ?
C6 C7 H7 118.9 . . ?
C11 S1A C111 96.9(14) . . ?
S1B C1 H1A 113.2 . . ?
S1B C1 H1B 113.2 . . ?
H1A C1 H1B 110.5 . . ?
C2A C1 S1B 92.5(17) . . ?
C2A C1 H1A 113.2 . . ?
C2A C1 H1B 113.2 . . ?
C3A C2A C1 121.5(17) . . ?
C3A C2A C7A 118(2) . . ?
C7A C2A C1 120.3(17) . . ?
C2A C3A H3A 117.6 . . ?
C2A C3A C4A 125(3) . . ?
C4A C3A H3A 117.6 . . ?
C3A C4A H4A 122.1 . . ?
C5A C4A C3A 116(3) . . ?
C5A C4A H4A 122.1 . . ?
C4A C5A H5A 119.8 . . ?
C4A C5A C6A 120(2) . . ?
C6A C5A H5A 119.8 . . ?
C5A C6A H6A 118.7 . . ?
C5A C6A C7A 123(3) . . ?
C7A C6A H6A 118.7 . . ?
C2A C7A C6A 118(3) . . ?
C2A C7A H7A 121.0 . . ?
C6A C7A H7A 121.0 . . ?
N2A C12A N3 114(4) . . ?
N2A C12A C13A 127(4) . . ?
C13A C12A N3 119(4) . . ?
C12A N2A Cu1 116(4) . . ?
C11A N2A Cu1 134(3) . . ?
C11A N2A C12A 111(4) . . ?
N2A C11A S1B 108(3) . . ?
N1A C11A S1B 123(3) . . ?
N1A C11A N2A 130(3) . . ?
C11A N1A C14A 114(5) . . ?
N1A C14A H14A 117.2 . . ?
N1A C14A C13A 126(5) . . ?
C13A C14A H14A 117.2 . . ?
C12A C13A C14A 113(3) . . ?
C12A C13A H13A 123.5 . . ?
C14A C13A H13A 123.5 . . ?

loop_
_geom_bond_atom_site_label_1
_geom_bond_atom_site_label_2
_geom_bond_distance
_geom_bond_site_symmetry_2
_geom_bond_publ_flag
I1 Cu1 2.5738(19) . ?
I1 Cu1 2.6044(19) 3_656 ?
Cu1 I1 2.6045(19) 3_656 ?
Cu1 Cu1 2.650(3) 3_656 ?
Cu1 N4 2.065(10) . ?
Cu1 N2 2.16(3) . ?
Cu1 N2A 2.12(6) . ?
S1B C1 1.87(2) . ?
S1B C11A 1.75(2) . ?
N3 N4 1.367(13) . ?
N3 C12 1.395(17) . ?
N3 C17 1.401(15) . ?
N3 C12A 1.39(2) . ?
N4 C15 1.337(16) . ?
C12 N2 1.359(17) . ?
C12 C13 1.37(2) . ?
N2 C11 1.357(19) . ?
C11 N1 1.32(2) . ?
C11 S1A 1.750(17) . ?
N1 C14 1.35(2) . ?
C14 H14 0.9500 . ?
C14 C13 1.37(2) . ?
C13 H13 0.9500 . ?
C15 C16 1.433(17) . ?
C15 C151 1.489(18) . ?
C16 H16 0.9500 . ?
C16 C17 1.361(19) . ?
C17 C171 1.466(18) . ?
C111 H11A 0.9900 . ?
C111 H11B 0.9900 . ?
C111 C2 1.52(2) . ?
C111 S1A 1.880(18) . ?
C151 H15A 0.9800 . ?
C151 H15B 0.9800 . ?
C151 H15C 0.9800 . ?
C171 H17A 0.9800 . ?
C171 H17B 0.9800 . ?
C171 H17C 0.9800 . ?
C2 C3 1.376(17) . ?
C2 C7 1.374(17) . ?
C3 H3 0.9500 . ?
C3 C4 1.382(18) . ?
C4 H4 0.9500 . ?
C4 C5 1.382(17) . ?
C5 H5 0.9500 . ?
C5 C6 1.377(17) . ?
C6 H6 0.9500 . ?
C6 C7 1.389(17) . ?
C7 H7 0.9500 . ?
C1 H1A 0.9900 . ?
C1 H1B 0.9900 . ?
C1 C2A 1.52(2) . ?
C2A C3A 1.375(19) . ?
C2A C7A 1.382(19) . ?
C3A H3A 0.9500 . ?
C3A C4A 1.394(19) . ?
C4A H4A 0.9500 . ?
C4A C5A 1.378(19) . ?
C5A H5A 0.9500 . ?
C5A C6A 1.382(19) . ?
C6A H6A 0.9500 . ?
C6A C7A 1.39(2) . ?
C7A H7A 0.9500 . ?
C12A N2A 1.36(2) . ?
C12A C13A 1.36(2) . ?
N2A C11A 1.36(2) . ?
C11A N1A 1.32(2) . ?
N1A C14A 1.35(3) . ?
C14A H14A 0.9500 . ?
C14A C13A 1.37(3) . ?
C13A H13A 0.9500 . ?

loop_
_geom_torsion_atom_site_label_1
_geom_torsion_atom_site_label_2
_geom_torsion_atom_site_label_3
_geom_torsion_atom_site_label_4
_geom_torsion
_geom_torsion_site_symmetry_1
_geom_torsion_site_symmetry_2
_geom_torsion_site_symmetry_3
_geom_torsion_site_symmetry_4
_geom_torsion_publ_flag
Cu1 N4 C15 C16 156.2(10) . . . . ?
Cu1 N4 C15 C151 -24(2) . . . . ?
Cu1 N2 C11 N1 160(3) . . . . ?
Cu1 N2 C11 S1A -25(3) . . . . ?
Cu1 N2A C11A S1B 1(9) . . . . ?
Cu1 N2A C11A N1A 179(7) . . . . ?
S1B C1 C2A C3A 35(3) . . . . ?
S1B C1 C2A C7A -144(3) . . . . ?
S1B C11A N1A C14A 180(4) . . . . ?
N3 N4 C15 C16 -1.7(14) . . . . ?
N3 N4 C15 C151 178.4(11) . . . . ?
N3 C12 N2 Cu1 20(2) . . . . ?
N3 C12 N2 C11 -177(4) . . . . ?
N3 C12 C13 C14 178(4) . . . . ?
N3 C12A N2A Cu1 2(3) . . . . ?
N3 C12A N2A C11A -177(8) . . . . ?
N3 C12A C13A C14A 177(8) . . . . ?
N4 N3 C12 N2 -22(3) . . . . ?
N4 N3 C12 C13 159(3) . . . . ?
N4 N3 C17 C16 -2.7(14) . . . . ?
N4 N3 C17 C171 176.3(13) . . . . ?
N4 N3 C12A N2A -10(5) . . . . ?
N4 N3 C12A C13A 171(5) . . . . ?
N4 C15 C16 C17 0.1(15) . . . . ?
C12 N3 N4 Cu1 13(3) . . . . ?
C12 N3 N4 C15 177(3) . . . . ?
C12 N3 C17 C16 -176(3) . . . . ?
C12 N3 C17 C171 3(3) . . . . ?
C12 N2 C11 N1 -1(2) . . . . ?
C12 N2 C11 S1A 174.3(13) . . . . ?
N2 C12 C13 C14 -1(3) . . . . ?
N2 C11 N1 C14 -1(4) . . . . ?
N2 C11 S1A C111 174(2) . . . . ?
C11 N1 C14 C13 1(4) . . . . ?
N1 C11 S1A C111 -11(3) . . . . ?
N1 C14 C13 C12 -1(4) . . . . ?
C13 C12 N2 Cu1 -162(3) . . . . ?
C13 C12 N2 C11 1.3(19) . . . . ?
C15 C16 C17 N3 1.6(14) . . . . ?
C15 C16 C17 C171 -177.5(14) . . . . ?
C17 N3 N4 Cu1 -160.8(8) . . . . ?
C17 N3 N4 C15 2.8(13) . . . . ?
C17 N3 C12 N2 150.6(14) . . . . ?
C17 N3 C12 C13 -28(6) . . . . ?
C17 N3 C12A N2A 161.7(16) . . . . ?
C17 N3 C12A C13A -18(10) . . . . ?
C111 C2 C3 C4 179.2(17) . . . . ?
C111 C2 C7 C6 -176(2) . . . . ?
C151 C15 C16 C17 180.0(13) . . . . ?
C2 C111 S1A C11 -116.8(18) . . . . ?
C2 C3 C4 C5 0(3) . . . . ?
C3 C2 C7 C6 6(3) . . . . ?
C3 C4 C5 C6 0(3) . . . . ?
C4 C5 C6 C7 3(3) . . . . ?
C5 C6 C7 C2 -7(4) . . . . ?
C7 C2 C3 C4 -3(3) . . . . ?
S1A C11 N1 C14 -175(2) . . . . ?
S1A C111 C2 C3 79(2) . . . . ?
S1A C111 C2 C7 -99(3) . . . . ?
C1 S1B C11A N2A -153(5) . . . . ?
C1 S1B C11A N1A 28(6) . . . . ?
C1 C2A C3A C4A 176(2) . . . . ?
C1 C2A C7A C6A -179(3) . . . . ?
C2A C3A C4A C5A 4(4) . . . . ?
C3A C2A C7A C6A 2(5) . . . . ?
C3A C4A C5A C6A 0(5) . . . . ?
C4A C5A C6A C7A -3(6) . . . . ?
C5A C6A C7A C2A 2(7) . . . . ?
C7A C2A C3A C4A -5(3) . . . . ?
C12A N3 N4 Cu1 12(5) . . . . ?
C12A N3 N4 C15 176(5) . . . . ?
C12A N3 C17 C16 -175(5) . . . . ?
C12A N3 C17 C171 4(6) . . . . ?
C12A N2A C11A S1B -179.8(16) . . . . ?
C12A N2A C11A N1A -1(6) . . . . ?
N2A C12A C13A C14A -3(6) . . . . ?
N2A C11A N1A C14A 1(8) . . . . ?
C11A S1B C1 C2A -123(2) . . . . ?
C11A N1A C14A C13A -2(8) . . . . ?
N1A C14A C13A C12A 3(7) . . . . ?
C13A C12A N2A Cu1 -178(7) . . . . ?
C13A C12A N2A C11A 2(4) . . . . ?
